data_7200984
loop_
_publ_author_name
'Liu, Xi'
'Huang, Kun-Lin'
'Liang, Guo-Ming'
'Wang, Ming-Sheng'
'Guo, Guo-Cong'

_publ_section_title
;
 Molecular design of luminescent halogeno-thiocyano-d10 metal complexes
 with in situ formation of the thiocyanate ligand
;
_journal_issue 8
_journal_name_full CrystEngComm
_journal_page_first 1615
_journal_paper_doi 10.1039/b902121c
_journal_volume 11
_journal_year 2009
_chemical_formula_sum 'C5 H12 Cu I N2 S'
_chemical_formula_weight 322.67
_chemical_name_systematic
;
?
;
_space_group_IT_number 2
_symmetry_cell_setting triclinic
_symmetry_space_group_name_Hall '-P 1'
_symmetry_space_group_name_H-M 'P -1'
_atom_sites_solution_hydrogens geom
_atom_sites_solution_primary direct
_atom_sites_solution_secondary difmap
_audit_creation_method SHELXL-97
_cell_angle_alpha 101.668(13)
_cell_angle_beta 95.652(18)
_cell_angle_gamma 90.59(2)
_cell_formula_units_Z 2
_cell_length_a 5.931(6)
_cell_length_b 7.710(7)
_cell_length_c 11.488(10)
_cell_measurement_reflns_used 1464
_cell_measurement_temperature 293(2)
_cell_measurement_theta_max 27.4835
_cell_measurement_theta_min 3.4529
_cell_volume 511.7(8)
_computing_cell_refinement 'CrystalClear (Rigaku Corp., 2002)'
_computing_data_collection 'CrystalClear (Rigaku Corp., 2002)'
_computing_data_reduction 'CrystalClear (Rigaku Corp., 2002)'
_computing_molecular_graphics 'Siemens SHELXTL^TM^ 5'
_computing_publication_material 'Siemens SHELXTL^TM^ 5'
_computing_structure_refinement 'Siemens SHELXTL^TM^ 5'
_computing_structure_solution 'Siemens SHELXTL^TM^ 5'
_diffrn_ambient_temperature 293(2)
_diffrn_measured_fraction_theta_full 0.986
_diffrn_measured_fraction_theta_max 0.986
_diffrn_measurement_device_type 'Rigaku Mercury CCD'
_diffrn_measurement_method \w
_diffrn_radiation_monochromator graphite
_diffrn_radiation_source 'rotating-anode generator'
_diffrn_radiation_type MoK\a
_diffrn_radiation_wavelength 0.71073
_diffrn_reflns_av_R_equivalents 0.0290
_diffrn_reflns_av_sigmaI/netI 0.0471
_diffrn_reflns_limit_h_max 5
_diffrn_reflns_limit_h_min -7
_diffrn_reflns_limit_k_max 9
_diffrn_reflns_limit_k_min -9
_diffrn_reflns_limit_l_max 12
_diffrn_reflns_limit_l_min -13
_diffrn_reflns_number 3291
_diffrn_reflns_theta_full 25.03
_diffrn_reflns_theta_max 25.03
_diffrn_reflns_theta_min 3.45
_exptl_absorpt_coefficient_mu 5.294
_exptl_absorpt_correction_T_max 1.0000
_exptl_absorpt_correction_T_min 0.4432
_exptl_absorpt_correction_type multi-scan
_exptl_absorpt_process_details 'Sphere (Rigaku CrystalClear)'
_exptl_crystal_colour Orange
_exptl_crystal_density_diffrn 2.094
_exptl_crystal_density_method 'not measured'
_exptl_crystal_description Prism
_exptl_crystal_F_000 308
_exptl_crystal_size_max 0.5000
_exptl_crystal_size_mid 0.0800
_exptl_crystal_size_min 0.0800
_refine_diff_density_max 3.812
_refine_diff_density_min -1.091
_refine_diff_density_rms 0.220
_refine_ls_extinction_method none
_refine_ls_goodness_of_fit_ref 1.000
_refine_ls_hydrogen_treatment constr
_refine_ls_matrix_type full
_refine_ls_number_parameters 91
_refine_ls_number_reflns 1781
_refine_ls_number_restraints 0
_refine_ls_restrained_S_all 1.000
_refine_ls_R_factor_all 0.0561
_refine_ls_R_factor_gt 0.0518
_refine_ls_shift/su_max 0.000
_refine_ls_shift/su_mean 0.000
_refine_ls_structure_factor_coef Fsqd
_refine_ls_weighting_details 'calc w=1/[\s^2^(Fo^2^)+(0.0940P)^2^+0.0000P] where P=(Fo^2^+2Fc^2^)/3'
_refine_ls_weighting_scheme calc
_refine_ls_wR_factor_gt 0.1299
_refine_ls_wR_factor_ref 0.1334
_reflns_number_gt 1565
_reflns_number_total 1781
_reflns_threshold_expression >2sigma(I)
_cod_data_source_file b902121c.txt
_cod_data_source_block Comp2
_cod_depositor_comments
;
The following automatic conversions were performed:
'_symmetry_cell_setting' value 'Triclinic' changed to 'triclinic'
according to '/home/saulius/struct/CIF-dictionaries/cif_core.dic'
dictionary named 'cif_core.dic' version 2.4.1 from
2010-06-29.

'_exptl_absorpt_correction_type' value 'Multi-scan' changed
to 'multi-scan' according to
'/home/saulius/struct/CIF-dictionaries/cif_core.dic' dictionary named
'cif_core.dic' version 2.4.1 from 2010-06-29.

Automatic conversion script
Id: cif_fix_enum 1527 2010-12-29 10:47:43Z saulius 
;
_cod_original_sg_symbol_H-M P-1
_cod_database_code 7200984

loop_
_symmetry_equiv_pos_as_xyz
'x, y, z'
'-x, -y, -z'

loop_
_atom_site_label
_atom_site_type_symbol
_atom_site_fract_x
_atom_site_fract_y
_atom_site_fract_z
_atom_site_U_iso_or_equiv
_atom_site_adp_type
_atom_site_occupancy
_atom_site_symmetry_multiplicity
_atom_site_calc_flag
_atom_site_refinement_flags
_atom_site_disorder_assembly
_atom_site_disorder_group
Cu1 Cu 0.09606(15) -0.13594(17) -0.11392(9) 0.0492(3) Uani 1 1 d . . .
I1 I -0.07629(7) -0.19539(6) -0.33380(4) 0.0360(2) Uani 1 1 d . . .
S1 S -0.1402(3) -0.2124(3) 0.02018(16) 0.0398(5) Uani 1 1 d . . .
N1 N -0.5907(10) -0.1992(9) -0.0774(6) 0.0413(15) Uani 1 1 d . . .
N11 N 0.4711(10) 0.6942(7) 0.3143(5) 0.0299(12) Uani 1 1 d . . .
C1 C -0.4047(11) -0.2029(9) -0.0400(6) 0.0312(15) Uani 1 1 d . . .
C11 C 0.6242(15) 0.5428(11) 0.3174(8) 0.050(2) Uani 1 1 d . . .
H11A H 0.7132 0.5283 0.2508 0.075 Uiso 1 1 calc R . .
H11B H 0.5352 0.4365 0.3127 0.075 Uiso 1 1 calc R . .
H11C H 0.7229 0.5661 0.3906 0.075 Uiso 1 1 calc R . .
C12 C 0.3132(16) 0.6581(14) 0.2018(7) 0.059(2) Uani 1 1 d . . .
H12A H 0.3993 0.6420 0.1341 0.089 Uiso 1 1 calc R . .
H12B H 0.2156 0.7564 0.2004 0.089 Uiso 1 1 calc R . .
H12C H 0.2232 0.5527 0.1985 0.089 Uiso 1 1 calc R . .
C13 C 0.3341(14) 0.7178(11) 0.4184(7) 0.0446(19) Uani 1 1 d . . .
H13A H 0.2441 0.6121 0.4141 0.067 Uiso 1 1 calc R . .
H13B H 0.2364 0.8160 0.4168 0.067 Uiso 1 1 calc R . .
H13C H 0.4337 0.7405 0.4913 0.067 Uiso 1 1 calc R . .
C14 C 0.6104(15) 0.8592(11) 0.3210(8) 0.047(2) Uani 1 1 d . . .
H14A H 0.7001 0.8437 0.2548 0.071 Uiso 1 1 calc R . .
H14B H 0.7083 0.8832 0.3945 0.071 Uiso 1 1 calc R . .
H14C H 0.5121 0.9568 0.3182 0.071 Uiso 1 1 calc R . .

loop_
_atom_site_aniso_label
_atom_site_aniso_U_11
_atom_site_aniso_U_22
_atom_site_aniso_U_33
_atom_site_aniso_U_23
_atom_site_aniso_U_13
_atom_site_aniso_U_12
Cu1 0.0192(5) 0.0864(8) 0.0417(6) 0.0148(5) -0.0015(4) 0.0016(5)
I1 0.0326(3) 0.0408(3) 0.0325(3) 0.0066(2) -0.0047(2) -0.0031(2)
S1 0.0196(9) 0.0672(13) 0.0328(10) 0.0130(9) -0.0016(7) 0.0022(8)
N1 0.027(4) 0.047(4) 0.044(4) -0.003(3) 0.003(3) 0.000(3)
N11 0.031(3) 0.027(3) 0.030(3) 0.004(2) 0.001(2) 0.000(2)
C1 0.019(4) 0.041(4) 0.031(4) 0.001(3) 0.002(3) -0.003(3)
C11 0.048(5) 0.040(4) 0.059(5) 0.002(4) 0.003(4) 0.009(4)
C12 0.062(6) 0.073(6) 0.038(5) 0.012(4) -0.020(4) -0.014(5)
C13 0.049(5) 0.050(5) 0.035(4) 0.003(3) 0.015(4) 0.000(4)
C14 0.044(5) 0.039(4) 0.058(5) 0.006(4) 0.012(4) -0.009(4)

loop_
_atom_type_symbol
_atom_type_description
_atom_type_scat_dispersion_real
_atom_type_scat_dispersion_imag
_atom_type_scat_source
C C 0.0033 0.0016 'International Tables Vol C Tables 4.2.6.8 and 6.1.1.4'
H H 0.0000 0.0000 'International Tables Vol C Tables 4.2.6.8 and 6.1.1.4'
N N 0.0061 0.0033 'International Tables Vol C Tables 4.2.6.8 and 6.1.1.4'
S S 0.1246 0.1234 'International Tables Vol C Tables 4.2.6.8 and 6.1.1.4'
Cu Cu 0.3201 1.2651 'International Tables Vol C Tables 4.2.6.8 and 6.1.1.4'
I I -0.4742 1.8119 'International Tables Vol C Tables 4.2.6.8 and 6.1.1.4'

loop_
_geom_angle_atom_site_label_1
_geom_angle_atom_site_label_2
_geom_angle_atom_site_label_3
_geom_angle
_geom_angle_site_symmetry_1
_geom_angle_site_symmetry_3
_geom_angle_publ_flag
N1 Cu1 S1 111.7(2) 1_655 . ?
N1 Cu1 I1 118.95(19) 1_655 . ?
S1 Cu1 I1 115.08(8) . . ?
N1 Cu1 S1 98.2(2) 1_655 2 ?
S1 Cu1 S1 97.79(9) . 2 ?
I1 Cu1 S1 111.57(6) . 2 ?
C1 S1 Cu1 106.8(3) . . ?
C1 S1 Cu1 94.8(3) . 2 ?
Cu1 S1 Cu1 82.21(9) . 2 ?
C1 N1 Cu1 165.8(6) . 1_455 ?
C11 N11 C13 109.5(6) . . ?
C11 N11 C14 109.3(6) . . ?
C13 N11 C14 109.4(6) . . ?
C11 N11 C12 110.0(6) . . ?
C13 N11 C12 108.7(6) . . ?
C14 N11 C12 110.0(7) . . ?
N1 C1 S1 176.9(7) . . ?
N11 C11 H11A 109.5 . . ?
N11 C11 H11B 109.5 . . ?
H11A C11 H11B 109.5 . . ?
N11 C11 H11C 109.5 . . ?
H11A C11 H11C 109.5 . . ?
H11B C11 H11C 109.5 . . ?
N11 C12 H12A 109.5 . . ?
N11 C12 H12B 109.5 . . ?
H12A C12 H12B 109.5 . . ?
N11 C12 H12C 109.5 . . ?
H12A C12 H12C 109.5 . . ?
H12B C12 H12C 109.5 . . ?
N11 C13 H13A 109.5 . . ?
N11 C13 H13B 109.5 . . ?
H13A C13 H13B 109.5 . . ?
N11 C13 H13C 109.5 . . ?
H13A C13 H13C 109.5 . . ?
H13B C13 H13C 109.5 . . ?
N11 C14 H14A 109.5 . . ?
N11 C14 H14B 109.5 . . ?
H14A C14 H14B 109.5 . . ?
N11 C14 H14C 109.5 . . ?
H14A C14 H14C 109.5 . . ?
H14B C14 H14C 109.5 . . ?

loop_
_geom_bond_atom_site_label_1
_geom_bond_atom_site_label_2
_geom_bond_distance
_geom_bond_site_symmetry_2
_geom_bond_publ_flag
Cu1 N1 1.953(7) 1_655 ?
Cu1 S1 2.337(3) . ?
Cu1 I1 2.579(2) . ?
Cu1 S1 2.684(3) 2 ?
S1 C1 1.659(7) . ?
S1 Cu1 2.684(3) 2 ?
N1 C1 1.147(8) . ?
N1 Cu1 1.953(7) 1_455 ?
N11 C11 1.490(9) . ?
N11 C13 1.493(9) . ?
N11 C14 1.494(10) . ?
N11 C12 1.496(9) . ?
C11 H11A 0.9600 . ?
C11 H11B 0.9600 . ?
C11 H11C 0.9600 . ?
C12 H12A 0.9600 . ?
C12 H12B 0.9600 . ?
C12 H12C 0.9600 . ?
C13 H13A 0.9600 . ?
C13 H13B 0.9600 . ?
C13 H13C 0.9600 . ?
C14 H14A 0.9600 . ?
C14 H14B 0.9600 . ?
C14 H14C 0.9600 . ?
